data_7011120
loop_
_publ_author_name
'Dan M. J. Doble'
'Alexander J. Blake'
'Wan-Sheung Li'
'Martin Schr\"oder'

_publ_section_title
;
 Na+-Mediated aggregation of imino-carboxylate transition metal
 complexes
;
_journal_issue 21
_journal_name_full 'J. Chem. Soc., Dalton Trans.'
_journal_page_first 3137
_journal_page_last 3139
_journal_paper_doi 10.1039/b107873a
_journal_year 2001
_chemical_formula_sum 'C15 H21 B F4 N4 Na2 Ni O6'
_chemical_formula_weight 544.86
_chemical_name_systematic
; 
? 
;
_space_group_IT_number 159
_symmetry_cell_setting trigonal
_symmetry_space_group_name_Hall 'P 3 -2c'
_symmetry_space_group_name_H-M 'P 3 1 c'
_atom_sites_solution_hydrogens 'Me Hs found in delta-F, -CH2- placed geometrically'
_atom_sites_solution_primary direct
_atom_sites_solution_secondary 'difference Fourier synthesis'
_audit_creation_method SHELXL-97
_cell_angle_alpha 90.00
_cell_angle_beta 90.00
_cell_angle_gamma 120.00
_cell_formula_units_Z 4
_cell_length_a 9.369(3)
_cell_length_b 9.369(3)
_cell_length_c 28.603(6)
_cell_measurement_reflns_used 54
_cell_measurement_temperature 150(2)
_cell_measurement_theta_max 15.9
_cell_measurement_theta_min 14.05
_cell_volume 2174.3(11)
_computing_cell_refinement 'STADI-4 (Stoe & Cie, 1996a)'
_computing_data_collection 'STADI-4 (Stoe & Cie, 1996a)'
_computing_data_reduction 'X-RED (Stoe & Cie, 1996b)'
_computing_molecular_graphics 'SHELXTL/PC (Sheldrick, 1994)'
_computing_publication_material 'SHELXL-97 (Sheldrick, 1997)'
_computing_structure_refinement 'SHELXL-97 (Sheldrick, 1997)'
_computing_structure_solution 'SHELXS-97 (Sheldrick, 1990)'
_diffrn_ambient_temperature 150(2)
_diffrn_measured_fraction_theta_full 0.994
_diffrn_measured_fraction_theta_max 0.994
_diffrn_measurement_device_type 'Stoe Stadi-4 four-circle'
_diffrn_measurement_method omega-theta
_diffrn_radiation_monochromator graphite
_diffrn_radiation_source 'fine-focus sealed tube'
_diffrn_radiation_type MoK\a
_diffrn_radiation_wavelength 0.71073
_diffrn_reflns_av_R_equivalents 0.1106
_diffrn_reflns_av_sigmaI/netI 0.0643
_diffrn_reflns_limit_h_max 11
_diffrn_reflns_limit_h_min -11
_diffrn_reflns_limit_k_max 11
_diffrn_reflns_limit_k_min -9
_diffrn_reflns_limit_l_max 34
_diffrn_reflns_limit_l_min 0
_diffrn_reflns_number 4781
_diffrn_reflns_theta_full 25.01
_diffrn_reflns_theta_max 25.01
_diffrn_reflns_theta_min 2.61
_diffrn_standards_decay_% 5.5
_diffrn_standards_interval_time 60
_diffrn_standards_number 3
_exptl_absorpt_coefficient_mu 1.007
_exptl_absorpt_correction_T_max 0.759
_exptl_absorpt_correction_T_min 0.593
_exptl_absorpt_correction_type 'psi scans'
_exptl_crystal_colour blue
_exptl_crystal_density_diffrn 1.664
_exptl_crystal_density_meas ?
_exptl_crystal_density_method .
_exptl_crystal_description 'hexagonal plate'
_exptl_crystal_F_000 1112
_exptl_crystal_size_max 0.58
_exptl_crystal_size_mid 0.44
_exptl_crystal_size_min 0.29
_refine_diff_density_max 1.17
_refine_diff_density_min -0.47
_refine_diff_density_rms 0.10
_refine_ls_abs_structure_details 'Flack H D (1983), Acta Cryst. A39, 876-881'
_refine_ls_abs_structure_Flack 0.07(8)
_refine_ls_extinction_method none
_refine_ls_goodness_of_fit_ref 1.056
_refine_ls_hydrogen_treatment 'riding model'
_refine_ls_matrix_type full
_refine_ls_number_parameters 198
_refine_ls_number_reflns 1284
_refine_ls_number_restraints 16
_refine_ls_restrained_S_all 1.050
_refine_ls_R_factor_all 0.0801
_refine_ls_R_factor_gt 0.0694
_refine_ls_shift/su_max 0.007
_refine_ls_shift/su_mean 0.001
_refine_ls_structure_factor_coef Fsqd
_refine_ls_weighting_details 'w=1/[\s^2^(Fo^2^)+(0.1128P)^2^+3.7435P] where P=(Fo^2^+2Fc^2^)/3'
_refine_ls_weighting_scheme calc
_refine_ls_wR_factor_gt 0.1749
_refine_ls_wR_factor_ref 0.1885
_reflns_number_gt 1111
_reflns_number_total 1284
_reflns_threshold_expression >2sigma(I)
_cod_data_source_file b107873a.txt
_cod_data_source_block 5
_cod_depositor_comments
;
The following automatic conversions were performed:
'_symmetry_cell_setting' value 'Trigonal' changed to 'trigonal' according
to '/home/saulius/struct/CIF-dictionaries/cif_core.dic' dictionary named
'cif_core.dic' version 2.4.1 from 2010-06-29.

Automatic conversion script
Id: cif_fix_enum 1527 2010-12-29 10:47:43Z saulius 

The following automatic conversions were performed:

'_refine_ls_weighting_scheme' value 'calc
w=1/[\s^2^(Fo^2^)+(0.1128P)^2^+3.7435P] where P=(Fo^2^+2Fc^2^)/3' was
changed to 'calc'. New tag '_refine_ls_weighting_details' was
created. The value of the new tag was set to
'w=1/[\s^2^(Fo^2^)+(0.1128P)^2^+3.7435P] where P=(Fo^2^+2Fc^2^)/3'.

Automatic conversion script
Id: cif_fix_values 3143 2015-03-26 13:38:13Z robertas 

The following automatic conversions were performed:

'_atom_sites_solution_primary' value 'direct methods' was changed to
'direct'.

Automatic conversion script
Id: cif_fix_values 6452 2018-10-05 10:23:21Z andrius 

2024-03-11
Z value and formula fixed to values more according to usual
chemical conventions.                 miguel
;
_cod_original_formula_sum 'C30 H42 B2 F8 N8 Na4 Ni2 O12'
_cod_original_formula_weight 1089.72
_cod_original_formula_units_Z 2
_cod_original_sg_symbol_H-M P31c
_cod_database_code 7011120

loop_
_symmetry_equiv_pos_as_xyz
'x, y, z'
'-y, x-y, z'
'-x+y, -x, z'
'y, x, z+1/2'
'x-y, -y, z+1/2'
'-x, -x+y, z+1/2'

loop_
_atom_site_label
_atom_site_type_symbol
_atom_site_fract_x
_atom_site_fract_y
_atom_site_fract_z
_atom_site_U_iso_or_equiv
_atom_site_adp_type
_atom_site_occupancy
_atom_site_calc_flag
_atom_site_refinement_flags
_atom_site_disorder_assembly
_atom_site_disorder_group
Ni1 Ni 0.0000 1.0000 0.03694(9) 0.0333(6) Uani 1 d S . .
Ni2 Ni -0.3333 0.3333 0.24041(8) 0.0414(8) Uani 1 d S . .
Na1 Na 0.0000 1.0000 0.1457(3) 0.033(2) Uani 1 d S . .
Na2 Na -0.3591(19) 0.536(3) 0.1319(5) 0.054(4) Uiso 0.58(4) d P . 1
Na2' Na -0.3566(19) 0.588(3) 0.1270(5) 0.035(5) Uiso 0.42(4) d P . 2
N0A N 0.0000 1.0000 -0.0732(7) 0.027(4) Uani 1 d S . .
C1A C 0.0602(19) 0.885(2) -0.0799(5) 0.035(3) Uani 1 d . . .
H1A1 H 0.1303 0.9172 -0.1082 0.042 Uiso 1 calc R . .
H1A2 H -0.0347 0.7733 -0.0851 0.042 Uiso 1 calc R . .
C2A C 0.157(2) 0.882(2) -0.0392(4) 0.040(4) Uani 1 d . . .
H2A1 H 0.1909 0.7992 -0.0450 0.047 Uiso 1 calc R . .
H2A2 H 0.2579 0.9910 -0.0363 0.047 Uiso 1 calc R . .
N3A N 0.0665(15) 0.8433(15) 0.0042(5) 0.034(3) Uani 1 d . . .
C4A C 0.011(2) 0.703(2) 0.0252(6) 0.039(4) Uani 1 d . . .
C5A C -0.092(2) 0.677(2) 0.0686(5) 0.045(4) Uani 1 d . . .
O6A O -0.1226(18) 0.7928(16) 0.0783(3) 0.049(3) Uani 1 d . . .
O7A O -0.1371(18) 0.5465(17) 0.0900(4) 0.057(3) Uani 1 d . . .
C8A C 0.032(3) 0.560(3) 0.0091(6) 0.061(6) Uani 1 d . . .
H8A1 H 0.0282 0.5542 -0.0251 0.091 Uiso 1 calc R . .
H8A2 H -0.0564 0.4569 0.0221 0.091 Uiso 1 calc R . .
H8A3 H 0.1389 0.5773 0.0199 0.091 Uiso 1 calc R . .
N0B N -0.3333 0.3333 0.3482(6) 0.021(3) Uani 1 d S . .
C1B C -0.1598(17) 0.436(3) 0.3570(4) 0.038(4) Uani 1 d . . .
H1B1 H -0.1288 0.3925 0.3843 0.045 Uiso 1 calc R . .
H1B2 H -0.1366 0.5488 0.3649 0.045 Uiso 1 calc R . .
C2B C -0.0561(18) 0.4455(18) 0.3158(5) 0.031(3) Uani 1 d . . .
H2B1 H 0.0609 0.5268 0.3221 0.038 Uiso 1 calc R . .
H2B2 H -0.0653 0.3367 0.3107 0.038 Uiso 1 calc R . .
N3B N -0.1110(18) 0.4940(17) 0.2741(4) 0.040(3) Uani 1 d . . .
C4B C -0.017(4) 0.633(3) 0.2559(13) 0.026(7) Uiso 0.58(4) d PD . 1
C5B C -0.087(5) 0.665(3) 0.2120(9) 0.038(7) Uiso 0.58(4) d PD . 1
O6B O -0.238(3) 0.556(3) 0.2029(6) 0.034(5) Uiso 0.58(4) d PD . 1
O7B O -0.012(4) 0.796(2) 0.1899(7) 0.042(6) Uiso 0.58(4) d PD . 1
C8B C 0.154(5) 0.762(4) 0.2677(13) 0.060(11) Uiso 0.58(4) d PD . 1
H8B1 H 0.1567 0.8014 0.2997 0.090 Uiso 0.58(4) calc PR . 1
H8B2 H 0.1902 0.8548 0.2458 0.090 Uiso 0.58(4) calc PR . 1
H8B3 H 0.2274 0.7166 0.2653 0.090 Uiso 0.58(4) calc PR . 1
C4B' C -0.053(7) 0.617(5) 0.2461(18) 0.053(17) Uiso 0.42(4) d PD . 2
C5B' C -0.149(6) 0.639(4) 0.2066(10) 0.028(9) Uiso 0.42(4) d PD . 2
O6B' O -0.274(4) 0.502(4) 0.1928(10) 0.048(9) Uiso 0.42(4) d PD . 2
O7B' O -0.095(6) 0.771(3) 0.1856(8) 0.050(8) Uiso 0.42(4) d PD . 2
C8B' C 0.101(7) 0.765(6) 0.2618(17) 0.059(14) Uiso 0.42(4) d PD . 2
H8B4 H 0.0994 0.7748 0.2959 0.088 Uiso 0.42(4) calc PR . 2
H8B5 H 0.1088 0.8639 0.2473 0.088 Uiso 0.42(4) calc PR . 2
H8B6 H 0.1964 0.7554 0.2525 0.088 Uiso 0.42(4) calc PR . 2
B1 B 0.3333 0.6667 0.4089(7) 0.036(5) Uani 1 d SD . .
F1 F 0.3333 0.6667 0.3633(8) 0.142(13) Uani 1 d SD . .
F2 F 0.240(3) 0.5117(18) 0.4180(9) 0.184(11) Uani 1 d D . .
B2 B 0.3333 0.6667 0.1376(12) 0.062(9) Uani 1 d SD . .
F3 F 0.3333 0.6667 0.0926(12) 0.26(3) Uani 1 d SD . .
F4 F 0.456(3) 0.649(5) 0.1479(15) 0.28(2) Uani 1 d D . .

loop_
_atom_site_aniso_label
_atom_site_aniso_U_11
_atom_site_aniso_U_22
_atom_site_aniso_U_33
_atom_site_aniso_U_23
_atom_site_aniso_U_13
_atom_site_aniso_U_12
Ni1 0.0356(9) 0.0356(9) 0.0287(11) 0.000 0.000 0.0178(4)
Ni2 0.0497(12) 0.0497(12) 0.0248(11) 0.000 0.000 0.0249(6)
Na1 0.036(4) 0.036(4) 0.027(4) 0.000 0.000 0.0180(18)
N0A 0.028(7) 0.028(7) 0.026(9) 0.000 0.000 0.014(3)
C1A 0.030(8) 0.041(9) 0.037(6) -0.012(6) 0.004(6) 0.020(8)
C2A 0.033(9) 0.064(12) 0.037(6) -0.018(8) -0.015(7) 0.036(9)
N3A 0.026(7) 0.031(7) 0.044(6) 0.002(6) -0.008(5) 0.013(6)
C4A 0.040(9) 0.032(8) 0.045(10) -0.003(7) -0.020(6) 0.018(7)
C5A 0.048(10) 0.042(9) 0.036(7) 0.012(7) -0.007(7) 0.015(8)
O6A 0.066(9) 0.051(7) 0.030(4) 0.004(4) -0.003(5) 0.029(7)
O7A 0.067(8) 0.044(7) 0.048(6) 0.014(5) 0.023(6) 0.020(6)
C8A 0.099(17) 0.051(11) 0.046(8) 0.006(7) 0.015(10) 0.048(11)
N0B 0.012(5) 0.012(5) 0.038(8) 0.000 0.000 0.006(2)
C1B 0.032(7) 0.051(11) 0.024(5) -0.005(7) -0.005(5) 0.016(7)
C2B 0.023(6) 0.029(8) 0.040(6) 0.001(6) -0.002(5) 0.011(6)
N3B 0.040(7) 0.042(8) 0.037(6) 0.010(5) 0.015(5) 0.019(6)
B1 0.029(8) 0.029(8) 0.051(13) 0.000 0.000 0.014(4)
F1 0.15(2) 0.15(2) 0.13(3) 0.000 0.000 0.075(10)
F2 0.12(2) 0.046(8) 0.37(3) 0.045(13) -0.02(2) 0.031(13)
B2 0.053(13) 0.053(13) 0.08(2) 0.000 0.000 0.026(6)
F3 0.30(5) 0.30(5) 0.16(4) 0.000 0.000 0.15(3)
F4 0.15(3) 0.24(3) 0.52(6) -0.21(4) -0.13(3) 0.15(3)

loop_
_atom_type_symbol
_atom_type_description
_atom_type_scat_dispersion_real
_atom_type_scat_dispersion_imag
_atom_type_scat_source
C C 0.0033 0.0016 'International Tables Vol C Tables 4.2.6.8 and 6.1.1.4'
H H 0.0000 0.0000 'International Tables Vol C Tables 4.2.6.8 and 6.1.1.4'
B B 0.0013 0.0007 'International Tables Vol C Tables 4.2.6.8 and 6.1.1.4'
N N 0.0061 0.0033 'International Tables Vol C Tables 4.2.6.8 and 6.1.1.4'
O O 0.0106 0.0060 'International Tables Vol C Tables 4.2.6.8 and 6.1.1.4'
F F 0.0171 0.0103 'International Tables Vol C Tables 4.2.6.8 and 6.1.1.4'
Na Na 0.0362 0.0249 'International Tables Vol C Tables 4.2.6.8 and 6.1.1.4'
Ni Ni 0.3393 1.1124 'International Tables Vol C Tables 4.2.6.8 and 6.1.1.4'

loop_
_geom_angle_atom_site_label_1
_geom_angle_atom_site_label_2
_geom_angle_atom_site_label_3
_geom_angle
_geom_angle_site_symmetry_1
_geom_angle_site_symmetry_3
_geom_angle_publ_flag
O6A Ni1 O6A 90.4(4) 3_465 2_675 ?
O6A Ni1 O6A 90.4(4) 3_465 . y
O6A Ni1 O6A 90.4(4) 2_675 . ?
O6A Ni1 N3A 79.4(5) 3_465 3_465 ?
O6A Ni1 N3A 169.7(5) 2_675 3_465 ?
O6A Ni1 N3A 88.4(5) . 3_465 y
O6A Ni1 N3A 88.4(5) 3_465 2_675 ?
O6A Ni1 N3A 79.4(5) 2_675 2_675 ?
O6A Ni1 N3A 169.7(5) . 2_675 y
N3A Ni1 N3A 101.4(4) 3_465 2_675 ?
O6A Ni1 N3A 169.7(5) 3_465 . ?
O6A Ni1 N3A 88.4(5) 2_675 . ?
O6A Ni1 N3A 79.4(5) . . y
N3A Ni1 N3A 101.4(4) 3_465 . ?
N3A Ni1 N3A 101.4(4) 2_675 . ?
O6A Ni1 Na1 55.0(3) 3_465 . ?
O6A Ni1 Na1 55.0(3) 2_675 . ?
O6A Ni1 Na1 55.0(3) . . ?
N3A Ni1 Na1 116.7(4) 3_465 . ?
N3A Ni1 Na1 116.7(4) 2_675 . ?
N3A Ni1 Na1 116.7(4) . . ?
O6A Ni1 N0A 125.0(3) 3_465 . ?
O6A Ni1 N0A 125.0(3) 2_675 . ?
O6A Ni1 N0A 125.0(3) . . ?
N3A Ni1 N0A 63.3(4) 3_465 . ?
N3A Ni1 N0A 63.3(4) 2_675 . ?
N3A Ni1 N0A 63.3(4) . . ?
Na1 Ni1 N0A 180 . . ?
O6B' Ni2 O6B' 76.5(17) 3_455 2_565 ?
O6B' Ni2 O6B' 76.5(17) 3_455 . ?
O6B' Ni2 O6B' 76.5(17) 2_565 . y
O6B' Ni2 N3B 87.8(11) 3_455 3_455 ?
O6B' Ni2 N3B 92.8(10) 2_565 3_455 ?
O6B' Ni2 N3B 162.6(11) . 3_455 y
O6B' Ni2 N3B 92.8(10) 3_455 . y
O6B' Ni2 N3B 162.6(11) 2_565 . ?
O6B' Ni2 N3B 87.8(11) . . y
N3B Ni2 N3B 100.5(4) 3_455 . ?
O6B' Ni2 N3B 162.6(11) 3_455 2_565 ?
O6B' Ni2 N3B 87.8(11) 2_565 2_565 ?
O6B' Ni2 N3B 92.8(10) . 2_565 ?
N3B Ni2 N3B 100.5(4) 3_455 2_565 ?
N3B Ni2 N3B 100.5(4) . 2_565 y
N3B Ni2 O6B 75.3(8) 3_455 3_455 ?
N3B Ni2 O6B 88.2(7) . 3_455 y
N3B Ni2 O6B 170.9(7) 2_565 3_455 ?
N3B Ni2 O6B 88.2(7) 3_455 2_565 ?
N3B Ni2 O6B 170.9(6) . 2_565 ?
N3B Ni2 O6B 75.3(8) 2_565 2_565 ?
O6B Ni2 O6B 96.4(9) 3_455 2_565 ?
N3B Ni2 O6B 170.9(6) 3_455 . ?
N3B Ni2 O6B 75.3(8) . . ?
N3B Ni2 O6B 88.2(7) 2_565 . ?
O6B Ni2 O6B 96.4(9) 3_455 . ?
O6B Ni2 O6B 96.4(9) 2_565 . ?
O6B' Ni2 N0B 134.4(11) 3_455 . ?
O6B' Ni2 N0B 134.4(11) 2_565 . ?
O6B' Ni2 N0B 134.4(11) . . ?
N3B Ni2 N0B 62.6(3) 3_455 . ?
N3B Ni2 N0B 62.6(3) . . ?
N3B Ni2 N0B 62.6(3) 2_565 . ?
O6B Ni2 N0B 120.6(7) 3_455 . ?
O6B Ni2 N0B 120.6(7) 2_565 . ?
O6B Ni2 N0B 120.6(7) . . ?
O7B' Na1 O7B' 95.3(9) 2_675 3_465 ?
O7B' Na1 O7B' 95.3(9) 2_675 . ?
O7B' Na1 O7B' 95.3(9) 3_465 . ?
O7B' Na1 O7B 79.2(9) 3_465 2_675 ?
O7B' Na1 O7B 105.0(9) . 2_675 ?
O7B' Na1 O7B 105.0(9) 2_675 3_465 ?
O7B' Na1 O7B 79.2(9) . 3_465 ?
O7B Na1 O7B 91.6(8) 2_675 3_465 ?
O7B' Na1 O7B 79.2(9) 2_675 . ?
O7B' Na1 O7B 105.0(9) 3_465 . ?
O7B Na1 O7B 91.6(8) 2_675 . ?
O7B Na1 O7B 91.6(8) 3_465 . ?
O7B' Na1 O6A 140.0(12) 2_675 . ?
O7B' Na1 O6A 124.7(11) 3_465 . ?
O7B' Na1 O6A 80.9(8) . . ?
O7B Na1 O6A 155.3(8) 2_675 . ?
O7B Na1 O6A 113.1(7) 3_465 . ?
O7B Na1 O6A 88.0(7) . . ?
O7B' Na1 O6A 124.7(11) 2_675 3_465 ?
O7B' Na1 O6A 80.9(8) 3_465 3_465 ?
O7B' Na1 O6A 140.0(12) . 3_465 ?
O7B Na1 O6A 113.1(7) 2_675 3_465 ?
O7B Na1 O6A 88.0(6) 3_465 3_465 ?
O7B Na1 O6A 155.3(8) . 3_465 ?
O6A Na1 O6A 69.6(4) . 3_465 ?
O7B' Na1 O6A 80.9(8) 2_675 2_675 ?
O7B' Na1 O6A 140.0(12) 3_465 2_675 ?
O7B' Na1 O6A 124.7(11) . 2_675 ?
O7B Na1 O6A 88.0(7) 2_675 2_675 ?
O7B Na1 O6A 155.3(8) 3_465 2_675 ?
O7B Na1 O6A 113.1(7) . 2_675 ?
O6A Na1 O6A 69.6(4) . 2_675 ?
O6A Na1 O6A 69.6(4) 3_465 2_675 ?
O7B' Na1 Ni1 121.4(7) 2_675 . ?
O7B' Na1 Ni1 121.4(7) 3_465 . ?
O7B' Na1 Ni1 121.4(7) . . ?
O7B Na1 Ni1 124.1(6) 2_675 . ?
O7B Na1 Ni1 124.1(6) 3_465 . ?
O7B Na1 Ni1 124.1(6) . . ?
O6A Na1 Ni1 41.2(3) . . ?
O6A Na1 Ni1 41.2(3) 3_465 . ?
O6A Na1 Ni1 41.2(3) 2_675 . ?
O7B' Na1 Na2' 142.7(10) 2_675 . ?
O7B' Na1 Na2' 95.7(12) 3_465 . ?
O7B' Na1 Na2' 48.2(10) . . ?
O7B Na1 Na2' 152.6(6) 2_675 . ?
O7B Na1 Na2' 78.7(7) 3_465 . ?
O7B Na1 Na2' 63.5(7) . . ?
O6A Na1 Na2' 42.8(3) . . ?
O6A Na1 Na2' 92.2(5) 3_465 . ?
O6A Na1 Na2' 111.5(4) 2_675 . ?
Ni1 Na1 Na2' 81.6(3) . . ?
O7B' Na1 Na2' 95.7(12) 2_675 3_465 ?
O7B' Na1 Na2' 48.2(10) 3_465 3_465 ?
O7B' Na1 Na2' 142.7(10) . 3_465 ?
O7B Na1 Na2' 78.7(7) 2_675 3_465 ?
O7B Na1 Na2' 63.5(7) 3_465 3_465 ?
O7B Na1 Na2' 152.6(6) . 3_465 ?
O6A Na1 Na2' 111.5(4) . 3_465 ?
O6A Na1 Na2' 42.8(3) 3_465 3_465 ?
O6A Na1 Na2' 92.2(5) 2_675 3_465 ?
Ni1 Na1 Na2' 81.6(3) . 3_465 ?
Na2' Na1 Na2' 117.91(14) . 3_465 ?
O7A Na2 O6B 132.2(16) 2_565 . ?
O7A Na2 O7A 92.1(10) 2_565 . ?
O6B Na2 O7A 93.3(8) . . ?
O7A Na2 F4 95.5(10) 2_565 1_455 ?
O6B Na2 F4 103.0(12) . 1_455 ?
O7A Na2 F4 149.7(16) . 1_455 ?
O7A Na2 O6A 114.5(7) 2_565 . ?
O6B Na2 O6A 105.7(9) . . ?
O7A Na2 O6A 51.6(6) . . ?
F4 Na2 O6A 99.0(14) 1_455 . ?
O7A Na2 C5A 100.8(7) 2_565 . ?
O6B Na2 C5A 104.1(8) . . ?
F4 Na2 C5A 124.2(15) 1_455 . ?
O7A Na2 Na2 41.6(8) 2_565 2_565 ?
O6B Na2 Na2 91.4(10) . 2_565 ?
O7A Na2 Na2 87.0(6) . 2_565 ?
F4 Na2 Na2 117.5(13) 1_455 2_565 ?
O6A Na2 Na2 135.1(5) . 2_565 ?
C5A Na2 Na2 109.6(6) . 2_565 ?
O7A Na2 Na2 88.4(7) 2_565 3_455 ?
O6B Na2 Na2 67.3(8) . 3_455 ?
O7A Na2 Na2 39.6(7) . 3_455 ?
F4 Na2 Na2 169.2(11) 1_455 3_455 ?
O6A Na2 Na2 88.5(7) . 3_455 ?
C5A Na2 Na2 64.5(7) . 3_455 ?
Na2 Na2 Na2 60 2_565 3_455 ?
O7A Na2 Na1 153.4(8) 2_565 . ?
O6B Na2 Na1 73.0(9) . . ?
O7A Na2 Na1 76.0(6) . . ?
F4 Na2 Na1 84.5(11) 1_455 . ?
O6A Na2 Na1 40.0(4) . . ?
C5A Na2 Na1 59.0(5) . . ?
Na2 Na2 Na1 155.9(6) 2_565 . ?
Na2 Na2 Na1 96.5(6) 3_455 . ?
F4 Na2' O6B' 108.5(14) 1_455 . ?
F4 Na2' O7A 97.3(11) 1_455 2_565 ?
O6B' Na2' O7A 100.5(16) . 2_565 ?
F4 Na2' O6A 117.6(16) 1_455 . ?
O6B' Na2' O6A 113.7(9) . . ?
O7A Na2' O6A 116.9(7) 2_565 . ?
F4 Na2' O7A 169.7(16) 1_455 . ?
O6B' Na2' O7A 81.3(11) . . ?
O7A Na2' O7A 83.4(9) 2_565 . ?
O6A Na2' O7A 53.9(6) . . ?
F4 Na2' O7B' 104.5(12) 1_455 . ?
O6B' Na2' O7B' 51.4(9) . . ?
O7A Na2' O7B' 148.7(11) 2_565 . ?
O6A Na2' O7B' 72.1(8) . . ?
O7A Na2' O7B' 79.1(9) . . ?
F4 Na2' C5A 143.8(17) 1_455 . ?
O6B' Na2' C5A 101.1(10) . . ?
O7A Na2' C5A 97.3(7) 2_565 . ?
O6A Na2' C5A 27.8(5) . . ?
O7A Na2' C5A 26.7(5) . . ?
O7B' Na2' C5A 78.1(9) . . ?
F4 Na2' C5B' 107.8(13) 1_455 . ?
O6B' Na2' C5B' 26.1(8) . . ?
O7A Na2' C5B' 125.7(13) 2_565 . ?
O6A Na2' C5B' 93.1(10) . . ?
O7A Na2' C5B' 79.7(9) . . ?
O7B' Na2' C5B' 25.3(7) . . ?
C5A Na2' C5B' 89.9(9) . . ?
F4 Na2' Na1 96.4(12) 1_455 . ?
O6B' Na2' Na1 87.7(10) . . ?
O7A Na2' Na1 160.8(6) 2_565 . ?
O6A Na2' Na1 44.3(4) . . ?
O7A Na2' Na1 80.7(5) . . ?
O7B' Na2' Na1 36.4(5) . . ?
C5A Na2' Na1 64.0(5) . . ?
C5B' Na2' Na1 61.7(8) . . ?
C1A N0A C1A 118.3(4) 3_465 2_675 ?
C1A N0A C1A 118.3(4) 3_465 . ?
C1A N0A C1A 118.3(4) 2_675 . ?
C1A N0A Ni1 97.6(10) 3_465 . ?
C1A N0A Ni1 97.6(10) 2_675 . ?
C1A N0A Ni1 97.6(10) . . ?
N0A C1A C2A 112.2(13) . . ?
N3A C2A C1A 113.2(12) . . ?
C4A N3A C2A 122.8(15) . . ?
C4A N3A Ni1 113.4(12) . . ?
C2A N3A Ni1 123.6(11) . . ?
N3A C4A C5A 116.4(16) . . ?
N3A C4A C8A 126.1(17) . . ?
C5A C4A C8A 117.4(16) . . ?
O7A C5A O6A 128.0(16) . . ?
O7A C5A C4A 116.3(18) . . ?
O6A C5A C4A 115.7(14) . . ?
O7A C5A Na2' 65.6(11) . . ?
O6A C5A Na2' 64.9(11) . . ?
C4A C5A Na2' 162.0(12) . . ?
O7A C5A Na2 55.6(11) . . ?
O6A C5A Na2 74.7(11) . . ?
C4A C5A Na2 160.8(12) . . ?
C5A O6A Ni1 114.6(11) . . ?
C5A O6A Na2' 87.3(11) . . ?
Ni1 O6A Na2' 155.0(9) . . ?
C5A O6A Na1 126.7(10) . . ?
Ni1 O6A Na1 83.8(5) . . ?
Na2' O6A Na1 93.0(5) . . ?
C5A O6A Na2 78.8(10) . . ?
Ni1 O6A Na2 163.6(9) . . ?
Na1 O6A Na2 95.9(5) . . ?
C5A O7A Na2 156.1(15) . 3_455 ?
C5A O7A Na2 98.8(14) . . ?
Na2 O7A Na2 98.8(13) 3_455 . ?
C5A O7A Na2' 147.0(15) . 3_455 ?
Na2 O7A Na2' 109.4(11) . 3_455 ?
C5A O7A Na2' 87.7(13) . . ?
Na2 O7A Na2' 109.4(12) 3_455 . ?
Na2' O7A Na2' 119.8(12) 3_455 . ?
C1B N0B C1B 117.0(5) 3_455 . ?
C1B N0B C1B 117.0(5) 3_455 2_565 ?
C1B N0B C1B 117.0(5) . 2_565 ?
C1B N0B Ni2 100.1(9) 3_455 . ?
C1B N0B Ni2 100.1(9) . . ?
C1B N0B Ni2 100.1(9) 2_565 . ?
N0B C1B C2B 112.5(12) . . ?
N3B C2B C1B 109.9(12) . . ?
C4B N3B C2B 119(2) . . ?
C4B' N3B C2B 137(2) . . ?
C4B N3B Ni2 118.7(19) . . ?
C4B' N3B Ni2 100(2) . . ?
C2B N3B Ni2 122.1(9) . . ?
N3B C4B C8B 131(3) . . ?
N3B C4B C5B 113(3) . . ?
C8B C4B C5B 115(3) . . ?
O7B C5B O6B 123(3) . . ?
O7B C5B C4B 122(3) . . ?
O6B C5B C4B 114.9(19) . . ?
C5B O6B Ni2 116.0(15) . . ?
C5B O6B Na2 123.0(16) . . ?
Ni2 O6B Na2 115.0(16) . . ?
C5B O7B Na1 153(3) . . ?
N3B C4B' C8B' 115(4) . . ?
N3B C4B' C5B' 125(4) . . ?
C8B' C4B' C5B' 118(3) . . ?
O7B' C5B' O6B' 124(3) . . ?
O7B' C5B' C4B' 122(4) . . ?
O6B' C5B' C4B' 114(2) . . ?
O7B' C5B' Na2' 72(2) . . ?
O6B' C5B' Na2' 52.3(18) . . ?
C4B' C5B' Na2' 164(2) . . ?
C5B' O6B' Ni2 110(2) . . ?
C5B' O6B' Na2' 102(2) . . ?
Ni2 O6B' Na2' 147.0(19) . . ?
C5B' O7B' Na1 178(2) . . ?
C5B' O7B' Na2' 83(2) . . ?
Na1 O7B' Na2' 95.4(11) . . ?
F2 B1 F2 116.0(9) 3_565 . ?
F2 B1 F2 116.0(9) 3_565 2_665 ?
F2 B1 F2 116.0(9) . 2_665 ?
F2 B1 F1 101.6(14) 3_565 . ?
F2 B1 F1 101.6(14) . . ?
F2 B1 F1 101.6(14) 2_665 . ?
F4 B2 F4 114.9(14) 2_665 3_565 ?
F4 B2 F4 114.9(14) 2_665 . ?
F4 B2 F4 114.9(14) 3_565 . ?
F4 B2 F3 103.3(19) 2_665 . ?
F4 B2 F3 103.3(19) 3_565 . ?
F4 B2 F3 103.3(19) . . ?
B2 F4 Na2' 150(2) . 1_655 ?
B2 F4 Na2 152(2) . 1_655 ?

loop_
_geom_bond_atom_site_label_1
_geom_bond_atom_site_label_2
_geom_bond_distance
_geom_bond_site_symmetry_2
_geom_bond_publ_flag
Ni1 O6A 2.063(12) 3_465 ?
Ni1 O6A 2.063(12) 2_675 ?
Ni1 O6A 2.063(12) . y
Ni1 N3A 2.082(14) 3_465 ?
Ni1 N3A 2.082(14) 2_675 ?
Ni1 N3A 2.082(14) . y
Ni1 Na1 3.112(9) . ?
Ni1 N0A 3.15(2) . y
Ni2 O6B' 1.95(3) 3_455 ?
Ni2 O6B' 1.95(3) 2_565 ?
Ni2 O6B' 1.95(3) . y
Ni2 N3B 2.098(15) 3_455 ?
Ni2 N3B 2.098(15) . y
Ni2 N3B 2.098(15) 2_565 ?
Ni2 O6B 2.11(2) 3_455 ?
Ni2 O6B 2.11(2) 2_565 ?
Ni2 O6B 2.11(2) . y
Ni2 N0B 3.084(18) . ?
Na1 O7B' 2.19(2) 2_675 ?
Na1 O7B' 2.19(2) 3_465 ?
Na1 O7B' 2.19(2) . y
Na1 O7B 2.25(2) 2_675 ?
Na1 O7B 2.25(2) 3_465 ?
Na1 O7B 2.25(2) . y
Na1 O6A 2.564(14) . y
Na1 O6A 2.564(13) 3_465 ?
Na1 O6A 2.564(14) 2_675 ?
Na1 Na2' 3.67(2) . ?
Na1 Na2' 3.669(19) 3_465 ?
Na2 O7A 2.27(2) 2_565 ?
Na2 O6B 2.29(2) . y
Na2 O7A 2.36(2) . y
Na2 F4 2.48(3) 1_455 y
Na2 O6A 2.78(2) . y
Na2 C5A 2.83(2) . ?
Na2 Na2 3.51(4) 2_565 ?
Na2 Na2 3.51(4) 3_455 ?
Na2' F4 2.18(3) 1_455 y
Na2' O6B' 2.32(3) . y
Na2' O7A 2.50(2) 2_565 y
Na2' O6A 2.50(2) . y
Na2' O7A 2.51(2) . y
Na2' O7B' 2.75(4) . y
Na2' C5A 2.75(2) . ?
Na2' C5B' 2.88(4) . ?
N0A C1A 1.455(14) 3_465 ?
N0A C1A 1.455(14) 2_675 ?
N0A C1A 1.455(14) . ?
C1A C2A 1.484(19) . ?
C2A N3A 1.444(19) . ?
N3A C4A 1.29(2) . ?
C4A C5A 1.51(3) . ?
C4A C8A 1.52(3) . ?
C5A O7A 1.24(2) . ?
C5A O6A 1.29(2) . ?
O7A Na2 2.27(2) 3_455 y
O7A Na2' 2.50(2) 3_455 y
N0B C1B 1.438(14) 3_455 ?
N0B C1B 1.438(14) . ?
N0B C1B 1.438(14) 2_565 ?
C1B C2B 1.50(2) . ?
C2B N3B 1.46(2) . ?
N3B C4B 1.26(3) . ?
N3B C4B' 1.28(4) . ?
C4B C8B 1.48(5) . ?
C4B C5B 1.52(4) . ?
C5B O7B 1.24(3) . ?
C5B O6B 1.29(4) . ?
C4B' C8B' 1.49(5) . ?
C4B' C5B' 1.52(4) . ?
C5B' O7B' 1.24(3) . ?
C5B' O6B' 1.29(4) . ?
B1 F2 1.292(14) 3_565 ?
B1 F2 1.292(14) . ?
B1 F2 1.292(14) 2_665 ?
B1 F1 1.305(19) . ?
B2 F4 1.280(16) 2_665 ?
B2 F4 1.280(16) 3_565 ?
B2 F4 1.280(16) . ?
B2 F3 1.29(2) . ?
F4 Na2' 2.18(3) 1_655 ?
F4 Na2 2.48(3) 1_655 ?
